data_7152050
loop_
_publ_author_name
'Maether, Marie-Pierre'
'Bernat, Virginie'
'Maturano, Marie'
'Andr\'e-Barr\`es, Christiane'
'Ladeira, Sonia'
'Valentin, Alexis'
'Vial, Henri'
'Payrastre, Corinne'

_publ_section_title
;
 Synthesis and antiplasmodial activity of streptocyanine/peroxide and
 streptocyanine/4-aminoquinoline hybrid dyes.
;
_journal_issue 21
_journal_name_full 'Organic &amp; biomolecular chemistry'
_journal_page_first 7400
_journal_page_last 7410
_journal_paper_doi 10.1039/c1ob06048a
_journal_volume 9
_journal_year 2011
_chemical_compound_source 'synthesis as described'
_chemical_formula_moiety 'C39 H33 Cl2 F2 N6, B F4, 2(C H4 O)'
_chemical_formula_sum 'C41 H41 B Cl2 F6 N6 O2'
_chemical_formula_weight 845.51
_chemical_name_systematic
;
?
;
_space_group_IT_number 14
_symmetry_cell_setting monoclinic
_symmetry_Int_Tables_number 14
_symmetry_space_group_name_Hall '-P 2ybc'
_symmetry_space_group_name_H-M 'P 1 21/c 1'
_atom_sites_solution_hydrogens geom
_atom_sites_solution_primary direct
_atom_sites_solution_secondary difmap
_cell_angle_alpha 90
_cell_angle_beta 100.604(1)
_cell_angle_gamma 90
_cell_formula_units_Z 4
_cell_length_a 10.6578(2)
_cell_length_b 32.0622(6)
_cell_length_c 12.1186(3)
_cell_measurement_reflns_used 9716
_cell_measurement_temperature 193(2)
_cell_measurement_theta_max 30.62
_cell_measurement_theta_min 2.32
_cell_measurement_wavelength 0.71073
_cell_volume 4070.36(15)
_computing_cell_refinement 'Bruker SMART'
_computing_data_collection 'Bruker SMART'
_computing_data_reduction 'Bruker SAINT'
_computing_molecular_graphics 'Ortep-3 for Windows (Farrugia, 1997)'
_computing_publication_material 'WinGX publication routines (Farrugia, 1999)'
_computing_structure_refinement 'SHELXL-97 (Sheldrick, 2008)'
_computing_structure_solution 'SHELXS-97 (Sheldrick, 1990)'
_diffrn_ambient_temperature 193(2)
_diffrn_measured_fraction_theta_full 0.994
_diffrn_measured_fraction_theta_max 0.994
_diffrn_measurement_device_type 'CCD area detector'
_diffrn_measurement_method 'phi and omega scans'
_diffrn_radiation_monochromator graphite
_diffrn_radiation_probe x-ray
_diffrn_radiation_source 'fine-focus sealed tube'
_diffrn_radiation_type MoK\a
_diffrn_radiation_wavelength 0.71073
_diffrn_reflns_av_R_equivalents 0.0368
_diffrn_reflns_av_unetI/netI 0.0242
_diffrn_reflns_limit_h_max 15
_diffrn_reflns_limit_h_min -15
_diffrn_reflns_limit_k_max 46
_diffrn_reflns_limit_k_min -45
_diffrn_reflns_limit_l_max 17
_diffrn_reflns_limit_l_min -17
_diffrn_reflns_number 134094
_diffrn_reflns_theta_full 31.21
_diffrn_reflns_theta_max 31.21
_diffrn_reflns_theta_min 1.82
_exptl_absorpt_coefficient_mu 0.231
_exptl_absorpt_correction_T_max 0.952
_exptl_absorpt_correction_T_min 0.887
_exptl_absorpt_correction_type multi-scan
_exptl_absorpt_process_details 'SADABS (Bruker-AXS)'
_exptl_crystal_colour colourless
_exptl_crystal_density_diffrn 1.38
_exptl_crystal_density_method 'not measured'
_exptl_crystal_description block
_exptl_crystal_F_000 1752
_exptl_crystal_size_max 0.52
_exptl_crystal_size_mid 0.46
_exptl_crystal_size_min 0.22
_refine_diff_density_max 0.456
_refine_diff_density_min -0.389
_refine_diff_density_rms 0.056
_refine_ls_extinction_method none
_refine_ls_goodness_of_fit_ref 1.038
_refine_ls_hydrogen_treatment mixed
_refine_ls_matrix_type full
_refine_ls_number_parameters 575
_refine_ls_number_reflns 13147
_refine_ls_number_restraints 50
_refine_ls_restrained_S_all 1.057
_refine_ls_R_factor_all 0.082
_refine_ls_R_factor_gt 0.0526
_refine_ls_shift/su_max 0.01
_refine_ls_shift/su_mean 0
_refine_ls_structure_factor_coef Fsqd
_refine_ls_weighting_details 'calc w=1/[\s^2^(Fo^2^)+(0.0717P)^2^+1.9540P] where P=(Fo^2^+2Fc^2^)/3'
_refine_ls_weighting_scheme calc
_refine_ls_wR_factor_gt 0.1367
_refine_ls_wR_factor_ref 0.1581
_reflns_number_gt 9227
_reflns_number_total 13147
_reflns_threshold_expression >2sigma(I)
_cod_data_source_file c1ob06048a.txt
_cod_data_source_block 17b
_cod_original_sg_symbol_H-M 'P 21/c'
_cod_database_code 7152050

loop_
_symmetry_equiv_pos_as_xyz
'x, y, z'
'-x, y+1/2, -z+1/2'
'-x, -y, -z'
'x, -y-1/2, z-1/2'

loop_
_atom_site_label
_atom_site_type_symbol
_atom_site_fract_x
_atom_site_fract_y
_atom_site_fract_z
_atom_site_U_iso_or_equiv
_atom_site_adp_type
_atom_site_occupancy
_atom_site_symmetry_multiplicity
_atom_site_calc_flag
_atom_site_refinement_flags
_atom_site_disorder_assembly
_atom_site_disorder_group
C1 C 0.25206(18) 0.16321(5) 0.74138(13) 0.0333(3) Uani 1 1 d . . .
C2 C 0.14925(17) 0.14519(5) 0.67546(14) 0.0334(3) Uani 1 1 d . . .
H2 H 0.0699 0.1595 0.6606 0.04 Uiso 1 1 calc R . .
C3 C 0.16042(15) 0.10513(5) 0.62889(13) 0.0285(3) Uani 1 1 d . . .
C4 C 0.27944(14) 0.08387(4) 0.65285(12) 0.0257(3) Uani 1 1 d . . .
C5 C 0.38325(16) 0.10408(5) 0.72173(14) 0.0319(3) Uani 1 1 d . . .
H5 H 0.4636 0.0904 0.7381 0.038 Uiso 1 1 calc R . .
C6 C 0.37051(17) 0.14304(5) 0.76552(14) 0.0348(3) Uani 1 1 d . . .
H6 H 0.4412 0.1561 0.8117 0.042 Uiso 1 1 calc R . .
C7 C 0.06865(17) 0.05211(6) 0.51620(15) 0.0375(4) Uani 1 1 d . . .
H7 H -0.0032 0.0409 0.467 0.045 Uiso 1 1 calc R . .
C8 C 0.17925(16) 0.02810(5) 0.53460(14) 0.0336(3) Uani 1 1 d . . .
H8 H 0.1806 0.0018 0.499 0.04 Uiso 1 1 calc R . .
C9 C 0.28774(14) 0.04287(5) 0.60540(13) 0.0272(3) Uani 1 1 d . . .
C10 C 0.41748(17) -0.02135(5) 0.59081(15) 0.0350(3) Uani 1 1 d . . .
H10A H 0.5056 -0.0238 0.5761 0.042 Uiso 1 1 calc R . .
H10B H 0.3578 -0.0263 0.5192 0.042 Uiso 1 1 calc R . .
C11 C 0.39628(16) -0.05470(5) 0.67622(15) 0.0334(3) Uani 1 1 d . . .
H11A H 0.4575 -0.0502 0.7472 0.04 Uiso 1 1 calc R . .
H11B H 0.309 -0.0518 0.6924 0.04 Uiso 1 1 calc R . .
C12 C 0.52476(14) -0.11607(5) 0.64023(13) 0.0269(3) Uani 1 1 d . . .
C13 C 0.64137(14) -0.09642(5) 0.68002(13) 0.0287(3) Uani 1 1 d . . .
H13 H 0.6401 -0.0673 0.6949 0.034 Uiso 1 1 calc R . .
C14 C 0.75922(14) -0.11650(5) 0.69937(13) 0.0272(3) Uani 1 1 d . . .
H14 H 0.7628 -0.1455 0.6848 0.033 Uiso 1 1 calc R . .
C15 C 0.87161(14) -0.09506(5) 0.73941(14) 0.0288(3) Uani 1 1 d . . .
H15 H 0.8649 -0.0659 0.7512 0.035 Uiso 1 1 calc R . .
C16 C 0.99402(14) -0.11255(4) 0.76403(13) 0.0258(3) Uani 1 1 d . . .
C17 C 1.08258(15) -0.04996(5) 0.87290(13) 0.0281(3) Uani 1 1 d . . .
H17A H 1.1549 -0.0466 0.9365 0.034 Uiso 1 1 calc R . .
H17B H 1.0026 -0.0488 0.9033 0.034 Uiso 1 1 calc R . .
C18 C 1.08386(14) -0.01385(4) 0.78992(13) 0.0263(3) Uani 1 1 d . . .
H18A H 1.1588 -0.0169 0.7529 0.032 Uiso 1 1 calc R . .
H18B H 1.0061 -0.0154 0.7311 0.032 Uiso 1 1 calc R . .
C19 C 1.19786(13) 0.04470(4) 0.89866(12) 0.0235(3) Uani 1 1 d . . .
C20 C 1.31736(14) 0.02599(5) 0.90824(14) 0.0287(3) Uani 1 1 d . . .
H20 H 1.3254 -0.0007 0.8764 0.034 Uiso 1 1 calc R . .
C21 C 1.42525(15) 0.04681(5) 0.96503(15) 0.0331(3) Uani 1 1 d . . .
H21 H 1.5054 0.0335 0.9682 0.04 Uiso 1 1 calc R . .
C22 C 1.19374(13) 0.08560(4) 0.94727(12) 0.0233(3) Uani 1 1 d . . .
C23 C 1.30973(14) 0.10310(5) 1.00562(13) 0.0261(3) Uani 1 1 d . . .
C24 C 1.30840(16) 0.14294(5) 1.05534(13) 0.0307(3) Uani 1 1 d . . .
H24 H 1.3852 0.1547 1.0955 0.037 Uiso 1 1 calc R . .
C25 C 1.19650(17) 0.16428(5) 1.04540(14) 0.0312(3) Uani 1 1 d . . .
C26 C 1.08127(16) 0.14843(5) 0.98474(14) 0.0313(3) Uani 1 1 d . . .
H26 H 1.005 0.1644 0.9767 0.038 Uiso 1 1 calc R . .
C27 C 1.08048(14) 0.10954(4) 0.93725(13) 0.0270(3) Uani 1 1 d . . .
H27 H 1.0027 0.0985 0.897 0.032 Uiso 1 1 calc R . .
C28 C 0.51479(14) -0.15994(5) 0.59978(14) 0.0296(3) Uani 1 1 d . . .
C29 C 0.43371(18) -0.18755(6) 0.6416(2) 0.0468(5) Uani 1 1 d . . .
H29 H 0.3883 -0.1786 0.6979 0.056 Uiso 1 1 calc R . .
C30 C 0.4194(2) -0.22809(6) 0.6011(3) 0.0631(7) Uani 1 1 d . . .
H30 H 0.3653 -0.2472 0.6298 0.076 Uiso 1 1 calc R . .
C31 C 0.4846(2) -0.23996(6) 0.5190(3) 0.0595(6) Uani 1 1 d . . .
C32 C 0.5646(2) -0.21395(6) 0.4754(2) 0.0485(5) Uani 1 1 d . . .
H32 H 0.6083 -0.2232 0.4184 0.058 Uiso 1 1 calc R . .
C33 C 0.57992(16) -0.17348(5) 0.51724(16) 0.0352(3) Uani 1 1 d . . .
H33 H 0.6357 -0.1549 0.4889 0.042 Uiso 1 1 calc R . .
C34 C 1.02446(14) -0.15557(5) 0.73106(14) 0.0289(3) Uani 1 1 d . . .
C35 C 0.97407(17) -0.17124(5) 0.62504(16) 0.0377(4) Uani 1 1 d . . .
H35 H 0.9185 -0.1544 0.573 0.045 Uiso 1 1 calc R . .
C36 C 1.0042(2) -0.21129(6) 0.5944(2) 0.0512(5) Uani 1 1 d . . .
H36 H 0.9695 -0.2221 0.5222 0.061 Uiso 1 1 calc R . .
C37 C 1.0849(2) -0.23485(6) 0.6707(2) 0.0537(6) Uani 1 1 d . . .
C38 C 1.13724(19) -0.22077(6) 0.7755(2) 0.0502(5) Uani 1 1 d . . .
H38 H 1.193 -0.2379 0.8264 0.06 Uiso 1 1 calc R . .
C39 C 1.10687(16) -0.18074(5) 0.80576(17) 0.0375(4) Uani 1 1 d . . .
H39 H 1.1426 -0.1704 0.8782 0.045 Uiso 1 1 calc R . .
C40 C 0.6874(2) 0.12824(7) -0.0335(2) 0.0534(5) Uani 1 1 d . . .
H40A H 0.6656 0.1578 -0.0463 0.08 Uiso 1 1 calc R . .
H40B H 0.6347 0.1113 -0.0916 0.08 Uiso 1 1 calc R . .
H40C H 0.7778 0.124 -0.0366 0.08 Uiso 1 1 calc R . .
C41 C 0.7797(3) 0.14111(14) 0.6121(3) 0.1026(13) Uani 1 1 d . . .
H41A H 0.8297 0.1268 0.6771 0.154 Uiso 1 1 calc R . .
H41B H 0.6885 0.1377 0.6128 0.154 Uiso 1 1 calc R . .
H41C H 0.8011 0.1709 0.6155 0.154 Uiso 1 1 calc R . .
N1 N 0.05416(13) 0.08907(5) 0.56092(13) 0.0359(3) Uani 1 1 d . . .
N2 N 0.39804(14) 0.02067(4) 0.62994(13) 0.0349(3) Uani 1 1 d D . .
H200 H 0.4618(15) 0.0307(6) 0.6762(15) 0.042 Uiso 1 1 d D . .
N3 N 0.41261(13) -0.09669(4) 0.63541(13) 0.0321(3) Uani 1 1 d D . .
H300 H 0.3458(14) -0.1094(6) 0.6009(16) 0.039 Uiso 1 1 d D . .
N4 N 1.09222(12) -0.09071(4) 0.82055(12) 0.0289(3) Uani 1 1 d D . .
H400 H 1.1669(11) -0.1014(6) 0.8357(16) 0.035 Uiso 1 1 d D . .
N5 N 1.08895(12) 0.02644(4) 0.84435(12) 0.0279(3) Uani 1 1 d D . .
H500 H 1.0177(12) 0.0386(6) 0.8467(17) 0.033 Uiso 1 1 d D . .
N6 N 1.42535(12) 0.08354(4) 1.01481(12) 0.0326(3) Uani 1 1 d . . .
F1 F 0.46788(17) -0.27934(4) 0.4777(2) 0.0965(7) Uani 1 1 d . . .
F2 F 1.11647(15) -0.27384(4) 0.64056(17) 0.0841(5) Uani 1 1 d . . .
Cl1 Cl 0.23723(6) 0.212405(13) 0.79810(4) 0.04834(14) Uani 1 1 d . . .
Cl2 Cl 1.19501(5) 0.212404(13) 1.11123(4) 0.04505(12) Uani 1 1 d . . .
O1 O 0.66447(12) 0.11606(5) 0.07416(13) 0.0505(4) Uani 1 1 d . . .
H1 H 0.5895 0.1071 0.068 0.076 Uiso 1 1 calc R . .
O2 O 0.80824(14) 0.12382(6) 0.51240(15) 0.0627(5) Uani 1 1 d . . .
H2A H 0.8775 0.1107 0.5272 0.094 Uiso 1 1 calc R . .
B1 B 0.7384(2) 0.02808(8) 0.7795(2) 0.0520(6) Uani 1 1 d D . .
F3 F 0.8227(5) 0.05927(13) 0.8123(4) 0.0901(16) Uani 0.61 1 d PDU A 1
F4 F 0.7394(5) 0.0111(2) 0.6809(4) 0.0921(16) Uani 0.61 1 d PDU A 1
F5 F 0.6243(2) 0.03489(11) 0.8074(3) 0.0752(8) Uani 0.61 1 d PDU A 1
F6 F 0.7964(3) -0.00565(11) 0.8570(3) 0.0948(9) Uani 0.61 1 d PDU A 1
F3' F 0.8233(7) 0.0454(2) 0.8539(5) 0.0710(18) Uani 0.39 1 d PDU A 2
F4' F 0.7866(8) 0.0101(4) 0.6984(8) 0.099(3) Uani 0.39 1 d PDU A 2
F5' F 0.6472(6) 0.0040(2) 0.8087(5) 0.1078(17) Uani 0.39 1 d PDU A 2
F6' F 0.6563(4) 0.06171(14) 0.7100(5) 0.0930(15) Uani 0.39 1 d PDU A 2

loop_
_atom_site_aniso_label
_atom_site_aniso_U_11
_atom_site_aniso_U_22
_atom_site_aniso_U_33
_atom_site_aniso_U_23
_atom_site_aniso_U_13
_atom_site_aniso_U_12
C1 0.0506(10) 0.0218(6) 0.0275(7) 0.0033(5) 0.0070(7) 0.0026(6)
C2 0.0389(9) 0.0288(7) 0.0321(8) 0.0044(6) 0.0054(6) 0.0095(6)
C3 0.0293(7) 0.0270(7) 0.0281(7) 0.0038(5) 0.0023(6) 0.0036(6)
C4 0.0270(7) 0.0243(6) 0.0253(7) 0.0028(5) 0.0038(5) 0.0015(5)
C5 0.0301(7) 0.0295(7) 0.0338(8) 0.0023(6) 0.0003(6) 0.0014(6)
C6 0.0401(9) 0.0278(7) 0.0337(8) 0.0012(6) -0.0011(7) -0.0041(6)
C7 0.0312(8) 0.0406(9) 0.0373(9) -0.0029(7) -0.0026(7) -0.0013(7)
C8 0.0360(8) 0.0293(7) 0.0342(8) -0.0048(6) 0.0032(7) -0.0007(6)
C9 0.0288(7) 0.0255(7) 0.0275(7) 0.0019(5) 0.0059(6) 0.0029(5)
C10 0.0387(9) 0.0300(7) 0.0371(8) -0.0014(6) 0.0091(7) 0.0100(6)
C11 0.0308(8) 0.0303(7) 0.0414(9) -0.0028(6) 0.0130(7) 0.0063(6)
C12 0.0238(7) 0.0255(7) 0.0321(7) 0.0027(5) 0.0068(6) 0.0017(5)
C13 0.0242(7) 0.0259(7) 0.0347(8) 0.0010(6) 0.0026(6) 0.0009(5)
C14 0.0253(7) 0.0260(7) 0.0297(7) 0.0028(5) 0.0030(6) 0.0000(5)
C15 0.0248(7) 0.0241(6) 0.0363(8) 0.0009(6) 0.0022(6) 0.0005(5)
C16 0.0240(7) 0.0215(6) 0.0314(7) 0.0010(5) 0.0040(5) -0.0013(5)
C17 0.0282(7) 0.0235(6) 0.0314(7) -0.0034(5) 0.0029(6) -0.0010(5)
C18 0.0259(7) 0.0219(6) 0.0309(7) -0.0043(5) 0.0047(6) -0.0013(5)
C19 0.0223(6) 0.0215(6) 0.0266(7) 0.0018(5) 0.0040(5) -0.0009(5)
C20 0.0237(7) 0.0238(6) 0.0381(8) 0.0010(6) 0.0044(6) 0.0026(5)
C21 0.0224(7) 0.0298(7) 0.0451(9) 0.0068(6) 0.0012(6) 0.0031(6)
C22 0.0224(6) 0.0206(6) 0.0267(7) 0.0022(5) 0.0039(5) -0.0015(5)
C23 0.0239(7) 0.0255(6) 0.0274(7) 0.0036(5) 0.0009(5) -0.0035(5)
C24 0.0345(8) 0.0266(7) 0.0296(7) 0.0002(6) 0.0024(6) -0.0091(6)
C25 0.0421(9) 0.0209(6) 0.0318(8) -0.0020(5) 0.0099(6) -0.0051(6)
C26 0.0329(8) 0.0241(7) 0.0379(8) -0.0011(6) 0.0089(6) 0.0018(6)
C27 0.0246(7) 0.0229(6) 0.0332(7) -0.0008(5) 0.0042(6) -0.0004(5)
C28 0.0216(6) 0.0242(7) 0.0420(9) 0.0022(6) 0.0029(6) 0.0016(5)
C29 0.0372(9) 0.0315(8) 0.0766(14) 0.0029(9) 0.0236(9) -0.0011(7)
C30 0.0496(12) 0.0288(9) 0.117(2) 0.0014(11) 0.0308(13) -0.0086(8)
C31 0.0456(11) 0.0250(8) 0.108(2) -0.0137(10) 0.0141(12) -0.0018(8)
C32 0.0416(10) 0.0366(9) 0.0681(14) -0.0129(9) 0.0122(9) 0.0032(8)
C33 0.0301(8) 0.0303(8) 0.0455(9) -0.0023(7) 0.0077(7) 0.0008(6)
C34 0.0244(7) 0.0222(6) 0.0404(8) -0.0024(6) 0.0070(6) -0.0029(5)
C35 0.0371(9) 0.0322(8) 0.0435(9) -0.0063(7) 0.0064(7) -0.0025(7)
C36 0.0507(11) 0.0394(10) 0.0631(13) -0.0229(9) 0.0091(10) -0.0063(8)
C37 0.0426(10) 0.0271(8) 0.0918(17) -0.0184(9) 0.0137(11) -0.0010(7)
C38 0.0392(10) 0.0255(8) 0.0824(16) -0.0022(9) 0.0021(10) 0.0055(7)
C39 0.0305(8) 0.0265(7) 0.0528(10) -0.0021(7) 0.0006(7) 0.0016(6)
C40 0.0368(10) 0.0546(12) 0.0636(14) -0.0080(10) -0.0043(9) -0.0010(9)
C41 0.0616(18) 0.152(4) 0.088(2) -0.023(2) -0.0028(16) 0.033(2)
N1 0.0290(7) 0.0375(7) 0.0385(8) 0.0002(6) -0.0011(6) 0.0051(5)
N2 0.0335(7) 0.0274(6) 0.0419(8) -0.0030(6) 0.0022(6) 0.0071(5)
N3 0.0229(6) 0.0277(6) 0.0462(8) -0.0026(6) 0.0078(6) 0.0022(5)
N4 0.0217(6) 0.0233(6) 0.0401(7) -0.0028(5) 0.0012(5) 0.0007(4)
N5 0.0216(6) 0.0221(6) 0.0391(7) -0.0059(5) 0.0034(5) 0.0011(4)
N6 0.0234(6) 0.0306(6) 0.0406(7) 0.0041(5) -0.0020(5) -0.0026(5)
F1 0.0865(12) 0.0322(7) 0.178(2) -0.0351(9) 0.0433(12) -0.0124(7)
F2 0.0747(10) 0.0350(7) 0.1391(15) -0.0359(8) 0.0108(10) 0.0077(6)
Cl1 0.0808(4) 0.02265(18) 0.0411(2) 0.00044(15) 0.0100(2) 0.00536(19)
Cl2 0.0588(3) 0.02487(19) 0.0531(3) -0.01116(17) 0.0146(2) -0.00746(17)
O1 0.0232(6) 0.0592(9) 0.0632(9) 0.0016(7) -0.0070(6) -0.0056(6)
O2 0.0289(7) 0.0888(13) 0.0659(10) -0.0070(9) -0.0035(7) 0.0106(7)
B1 0.0348(11) 0.0601(14) 0.0622(15) -0.0268(12) 0.0119(10) -0.0018(10)
F3 0.0476(16) 0.063(2) 0.150(5) -0.026(2) -0.008(3) -0.0042(14)
F4 0.109(4) 0.127(3) 0.0381(16) -0.0206(18) 0.008(2) -0.008(3)
F5 0.0308(10) 0.101(2) 0.0928(19) -0.0247(18) 0.0080(11) 0.0123(12)
F6 0.096(2) 0.105(2) 0.0875(19) 0.0232(17) 0.0262(16) 0.0438(17)
F3' 0.0381(19) 0.112(5) 0.058(3) -0.042(3) -0.005(2) 0.004(3)
F4' 0.090(5) 0.129(4) 0.071(4) -0.051(3) 0.000(3) 0.043(4)
F5' 0.101(4) 0.125(4) 0.101(3) -0.011(3) 0.027(3) -0.038(3)
F6' 0.058(2) 0.070(3) 0.136(4) -0.013(3) -0.023(2) 0.029(2)

loop_
_atom_type_symbol
_atom_type_description
_atom_type_scat_dispersion_real
_atom_type_scat_dispersion_imag
_atom_type_scat_source
C C 0.0033 0.0016 'International Tables Vol C Tables 4.2.6.8 and 6.1.1.4'
H H 0 0 'International Tables Vol C Tables 4.2.6.8 and 6.1.1.4'
B B 0.0013 0.0007 'International Tables Vol C Tables 4.2.6.8 and 6.1.1.4'
N N 0.0061 0.0033 'International Tables Vol C Tables 4.2.6.8 and 6.1.1.4'
F F 0.0171 0.0103 'International Tables Vol C Tables 4.2.6.8 and 6.1.1.4'
Cl Cl 0.1484 0.1585 'International Tables Vol C Tables 4.2.6.8 and 6.1.1.4'
O O 0.0106 0.006 'International Tables Vol C Tables 4.2.6.8 and 6.1.1.4'

loop_
_geom_angle_atom_site_label_1
_geom_angle_atom_site_label_2
_geom_angle_atom_site_label_3
_geom_angle
C2 C1 C6 121.61(15)
C2 C1 Cl1 119.69(13)
C6 C1 Cl1 118.70(13)
C1 C2 C3 120.10(15)
C1 C2 H2 120
C3 C2 H2 120
N1 C3 C2 117.31(14)
N1 C3 C4 123.32(14)
C2 C3 C4 119.37(14)
C5 C4 C3 118.19(14)
C5 C4 C9 123.60(14)
C3 C4 C9 118.21(13)
C6 C5 C4 121.49(15)
C6 C5 H5 119.3
C4 C5 H5 119.3
C5 C6 C1 119.25(15)
C5 C6 H6 120.4
C1 C6 H6 120.4
N1 C7 C8 126.07(15)
N1 C7 H7 117
C8 C7 H7 117
C9 C8 C7 119.65(15)
C9 C8 H8 120.2
C7 C8 H8 120.2
N2 C9 C8 122.96(14)
N2 C9 C4 120.23(14)
C8 C9 C4 116.81(13)
N2 C10 C11 112.21(14)
N2 C10 H10A 109.2
C11 C10 H10A 109.2
N2 C10 H10B 109.2
C11 C10 H10B 109.2
H10A C10 H10B 107.9
N3 C11 C10 111.95(14)
N3 C11 H11A 109.2
C10 C11 H11A 109.2
N3 C11 H11B 109.2
C10 C11 H11B 109.2
H11A C11 H11B 107.9
N3 C12 C13 122.39(14)
N3 C12 C28 114.56(13)
C13 C12 C28 123.05(13)
C14 C13 C12 124.53(14)
C14 C13 H13 117.7
C12 C13 H13 117.7
C15 C14 C13 121.55(14)
C15 C14 H14 119.2
C13 C14 H14 119.2
C14 C15 C16 125.86(14)
C14 C15 H15 117.1
C16 C15 H15 117.1
N4 C16 C15 120.63(13)
N4 C16 C34 115.70(13)
C15 C16 C34 123.66(13)
N4 C17 C18 112.29(13)
N4 C17 H17A 109.1
C18 C17 H17A 109.1
N4 C17 H17B 109.1
C18 C17 H17B 109.1
H17A C17 H17B 107.9
N5 C18 C17 112.26(13)
N5 C18 H18A 109.2
C17 C18 H18A 109.2
N5 C18 H18B 109.2
C17 C18 H18B 109.2
H18A C18 H18B 107.9
N5 C19 C20 122.81(13)
N5 C19 C22 120.19(12)
C20 C19 C22 116.99(13)
C19 C20 C21 119.50(14)
C19 C20 H20 120.2
C21 C20 H20 120.2
N6 C21 C20 125.57(14)
N6 C21 H21 117.2
C20 C21 H21 117.2
C27 C22 C23 118.56(13)
C27 C22 C19 123.18(13)
C23 C22 C19 118.23(13)
N6 C23 C24 117.31(13)
N6 C23 C22 123.17(14)
C24 C23 C22 119.51(14)
C25 C24 C23 119.59(14)
C25 C24 H24 120.2
C23 C24 H24 120.2
C24 C25 C26 122.13(14)
C24 C25 Cl2 119.17(12)
C26 C25 Cl2 118.69(13)
C27 C26 C25 119.02(14)
C27 C26 H26 120.5
C25 C26 H26 120.5
C26 C27 C22 121.11(14)
C26 C27 H27 119.4
C22 C27 H27 119.4
C33 C28 C29 119.25(16)
C33 C28 C12 121.23(14)
C29 C28 C12 119.44(15)
C30 C29 C28 120.0(2)
C30 C29 H29 120
C28 C29 H29 120
C31 C30 C29 118.7(2)
C31 C30 H30 120.7
C29 C30 H30 120.7
F1 C31 C32 118.3(2)
F1 C31 C30 118.5(2)
C32 C31 C30 123.21(19)
C31 C32 C33 117.9(2)
C31 C32 H32 121
C33 C32 H32 121
C28 C33 C32 120.86(17)
C28 C33 H33 119.6
C32 C33 H33 119.6
C35 C34 C39 118.67(15)
C35 C34 C16 121.07(15)
C39 C34 C16 120.25(14)
C36 C35 C34 120.72(18)
C36 C35 H35 119.6
C34 C35 H35 119.6
C37 C36 C35 118.46(19)
C37 C36 H36 120.8
C35 C36 H36 120.8
F2 C37 C38 118.3(2)
F2 C37 C36 118.8(2)
C38 C37 C36 122.96(17)
C37 C38 C39 118.38(19)
C37 C38 H38 120.8
C39 C38 H38 120.8
C38 C39 C34 120.80(18)
C38 C39 H39 119.6
C34 C39 H39 119.6
O1 C40 H40A 109.5
O1 C40 H40B 109.5
H40A C40 H40B 109.5
O1 C40 H40C 109.5
H40A C40 H40C 109.5
H40B C40 H40C 109.5
O2 C41 H41A 109.5
O2 C41 H41B 109.5
H41A C41 H41B 109.5
O2 C41 H41C 109.5
H41A C41 H41C 109.5
H41B C41 H41C 109.5
C7 N1 C3 115.85(14)
C9 N2 C10 125.64(14)
C9 N2 H200 119.6(15)
C10 N2 H200 114.6(15)
C12 N3 C11 125.17(14)
C12 N3 H300 117.0(14)
C11 N3 H300 117.7(14)
C16 N4 C17 125.31(13)
C16 N4 H400 120.6(14)
C17 N4 H400 113.7(14)
C19 N5 C18 124.27(12)
C19 N5 H500 118.1(13)
C18 N5 H500 117.5(13)
C21 N6 C23 116.45(13)
C40 O1 H1 109.5
C41 O2 H2A 109.5
F3' B1 F4 134.2(5)
F3' B1 F4' 113.1(5)
F3' B1 F5 107.9(4)
F4 B1 F5 117.2(3)
F4' B1 F5 139.0(5)
F3' B1 F5' 121.1(5)
F4 B1 F5' 97.4(4)
F4' B1 F5' 110.3(7)
F4 B1 F3 117.2(4)
F4' B1 F3 102.2(6)
F5 B1 F3 112.9(3)
F5' B1 F3 145.4(4)
F3' B1 F6 73.3(4)
F4 B1 F6 101.5(4)
F4' B1 F6 88.8(6)
F5 B1 F6 104.5(3)
F5' B1 F6 69.7(4)
F3 B1 F6 100.1(3)
F3' B1 F6' 109.8(4)
F4 B1 F6' 83.8(4)
F4' B1 F6' 99.1(6)
F5 B1 F6' 64.7(3)
F5' B1 F6' 100.4(4)
F3 B1 F6' 85.6(3)
F6 B1 F6' 169.2(3)

loop_
_geom_bond_atom_site_label_1
_geom_bond_atom_site_label_2
_geom_bond_distance
C1 C2 1.360(2)
C1 C6 1.401(2)
C1 Cl1 1.7394(16)
C2 C3 1.417(2)
C2 H2 0.95
C3 N1 1.372(2)
C3 C4 1.422(2)
C4 C5 1.414(2)
C4 C9 1.444(2)
C5 C6 1.374(2)
C5 H5 0.95
C6 H6 0.95
C7 N1 1.324(2)
C7 C8 1.391(2)
C7 H7 0.95
C8 C9 1.390(2)
C8 H8 0.95
C9 N2 1.360(2)
C10 N2 1.456(2)
C10 C11 1.534(2)
C10 H10A 0.99
C10 H10B 0.99
C11 N3 1.456(2)
C11 H11A 0.99
C11 H11B 0.99
C12 N3 1.3389(19)
C12 C13 1.398(2)
C12 C28 1.487(2)
C13 C14 1.392(2)
C13 H13 0.95
C14 C15 1.389(2)
C14 H14 0.95
C15 C16 1.401(2)
C15 H15 0.95
C16 N4 1.3382(19)
C16 C34 1.488(2)
C17 N4 1.4644(19)
C17 C18 1.535(2)
C17 H17A 0.99
C17 H17B 0.99
C18 N5 1.4469(18)
C18 H18A 0.99
C18 H18B 0.99
C19 N5 1.3573(18)
C19 C20 1.393(2)
C19 C22 1.4416(19)
C20 C21 1.396(2)
C20 H20 0.95
C21 N6 1.323(2)
C21 H21 0.95
C22 C27 1.417(2)
C22 C23 1.4216(19)
C23 N6 1.369(2)
C23 C24 1.414(2)
C24 C25 1.361(2)
C24 H24 0.95
C25 C26 1.405(2)
C25 Cl2 1.7385(16)
C26 C27 1.373(2)
C26 H26 0.95
C27 H27 0.95
C28 C33 1.388(2)
C28 C29 1.396(2)
C29 C30 1.388(3)
C29 H29 0.95
C30 C31 1.368(4)
C30 H30 0.95
C31 F1 1.358(2)
C31 C32 1.366(3)
C32 C33 1.392(2)
C32 H32 0.95
C33 H33 0.95
C34 C35 1.392(2)
C34 C39 1.396(2)
C35 C36 1.391(3)
C35 H35 0.95
C36 C37 1.368(3)
C36 H36 0.95
C37 F2 1.362(2)
C37 C38 1.367(3)
C38 C39 1.389(2)
C38 H38 0.95
C39 H39 0.95
C40 O1 1.425(3)
C40 H40A 0.98
C40 H40B 0.98
C40 H40C 0.98
C41 O2 1.412(4)
C41 H41A 0.98
C41 H41B 0.98
C41 H41C 0.98
N2 H200 0.860(10)
N3 H300 0.860(9)
N4 H400 0.855(9)
N5 H500 0.858(9)
O1 H1 0.84
O2 H2A 0.84
B1 F3' 1.281(6)
B1 F4 1.315(5)
B1 F4' 1.322(8)
B1 F5 1.338(3)
B1 F5' 1.338(6)
B1 F3 1.354(5)
B1 F6 1.490(4)
B1 F6' 1.538(5)
